data_4031480
loop_
_publ_author_name
'Nametkin, N.S.'
'Kolobkov, B.I.'
'Dustov, H.B.'
'Tyurin, V.D.'
'Muratov, A.N.'
'Tashev, M.T.'
'Mavlonov, M.'
'Nekhaev, A.I.'
'Lebedev, A.V.'
'Sideridu, A.Ya.'
'Aleksandrov, G.G.'

_publ_section_title
;
 Synthesis and Structure of Dithiodiiron Heptacarbonyl
;
_journal_name_full 'Journal of Organometallic Chemistry'
_journal_page_first 393
_journal_page_last 397
_journal_volume 276
_journal_year 1984
_chemical_formula_sum 'C7 Fe2 O7 S2'
_chemical_name_systematic 'Fe2 (C O)6 (S2 C O)'
_space_group_IT_number 62
_symmetry_space_group_name_Hall '-P 2c 2n'
_symmetry_space_group_name_H-M 'P n a m'
_cell_angle_alpha 90
_cell_angle_beta 90
_cell_angle_gamma 90
_cell_formula_units_Z 4
_cell_length_a 14.131
_cell_length_b 6.764
_cell_length_c 12.9
_cell_volume 1233.009
_citation_journal_id_ASTM JORCAI
_cod_data_source_file Nametkin_JORCAI_1984_1216.cif
_cod_data_source_block C7Fe2O7S2
_cod_original_sg_symbol_Hall '-P 2ac 2n (-x,z,y)'
_cod_database_code 4031480

loop_
_symmetry_equiv_pos_as_xyz
x,y,z
-x+1/2,y+1/2,-z
x+1/2,-y+1/2,-z+1/2
-x,-y,z+1/2
-x,-y,-z
x-1/2,-y-1/2,z
-x-1/2,y-1/2,z-1/2
x,y,-z-1/2

loop_
_atom_site_label
_atom_site_type_symbol
_atom_site_fract_x
_atom_site_fract_y
_atom_site_fract_z
_atom_site_occupancy
_atom_site_U_iso_or_equiv
Fe1 Fe+2 0.12263 0.76642 0.1538 1 0.0
S1 S-2 0.2429 0.8905 0.25 1 0.0
O3 O-2 0.2236 0.723 -0.0455 1 0.0
O4 O-2 0.3638 0.5766 0.25 1 0.0
C2 C+2 0.0124 0.6464 0.1223 1 0.0
C1 C+2 0.0713 0.0037 0.1291 1 0.0
S2 S-2 0.1744 0.5073 0.25 1 0.0
O2 O-2 -0.0575 0.5756 0.103 1 0.0
C4 C+2 0.2861 0.638 0.25 1 0.0
C3 C+2 0.1829 0.7352 0.0306 1 0.0
O1 O-2 0.0387 0.1528 0.1121 1 0.0
